data_7133591
loop_
_publ_author_name
'Kuziola, Jennifer'
'N&#xf6;thling, Nils'
'Leutzsch, Markus'
'Cornella, Josep'

_publ_section_title
;
 Synthesis and characterization of chlorotriarylbismuthonium salts.
;
_journal_issue 76
_journal_name_full 'Chemical communications (Cambridge, England)'
_journal_page_first 10532
_journal_page_last 10535
_journal_paper_doi 10.1039/d4cc03364g
_journal_volume 60
_journal_year 2024
_chemical_absolute_configuration ad
_chemical_formula_moiety 'C42 H63 Bi Cl2'
_chemical_formula_sum 'C42 H63 Bi Cl2'
_chemical_formula_weight 847.80
_chemical_name_systematic
;
tris(3,5-di-t-butylphenyl)-dichloro-bismuth
;
_chemical_properties_physical none
_space_group_crystal_system trigonal
_space_group_IT_number 152
_space_group_name_Hall 'P 31 2"'
_space_group_name_H-M_alt 'P 31 2 1'
_atom_sites_solution_hydrogens geom
_atom_sites_solution_primary dual
_atom_sites_solution_secondary difmap
_audit_block_code 14327
_audit_block_doi 10.5517/ccdc.csd.cc2gv7p8
_audit_creation_date 2022-02-10
_audit_creation_method
;
Olex2 1.5
(compiled 2021.08.20 svn.r13c46975 for OlexSys, GUI svn.r6396)
;
_audit_update_record
;
2023-08-17 deposited with the CCDC.	2024-08-26 downloaded from the CCDC.
;
_cell_angle_alpha 90
_cell_angle_beta 90
_cell_angle_gamma 120
_cell_formula_units_Z 3
_cell_length_a 10.7948(4)
_cell_length_b 10.7948(4)
_cell_length_c 30.6951(19)
_cell_measurement_reflns_used 9368
_cell_measurement_temperature 100(2)
_cell_measurement_theta_max 41.18
_cell_measurement_theta_min 2.28
_cell_volume 3097.6(3)
_computing_cell_refinement 'SAINT software (Bruker AXS, 2004)'
_computing_data_collection 'APEX3 (Bruker AXS, 2005-2017)'
_computing_data_reduction 'SAINT software (Bruker AXS, 2004)'
_computing_molecular_graphics 'DIAMOND (Crystal Impact GbR, 1997-2014)'
_computing_publication_material 'Olex2 1.5 (Dolomanov et al., 2009)'
_computing_structure_refinement 'SHELXL (G. M. Sheldrick, 2015)'
_computing_structure_solution 'SHELXT (G. M. Sheldrick, 2015)'
_diffrn_ambient_temperature 100(2)
_diffrn_detector_area_resol_mean 66.67
_diffrn_measured_fraction_theta_full 1.000
_diffrn_measured_fraction_theta_max 1.000
_diffrn_measurement_device_type 'Bruker-AXS Kappa Mach3 APEX-II'
_diffrn_measurement_method 'CCD \f- and \w-scans'
_diffrn_radiation_monochromator 'Incoatec Helios mirrors'
_diffrn_radiation_source 1\mS
_diffrn_radiation_type Mo-K\a
_diffrn_radiation_wavelength 0.71073
_diffrn_reflns_av_R_equivalents 0.0338
_diffrn_reflns_av_unetI/netI 0.0120
_diffrn_reflns_Laue_measured_fraction_full 1.000
_diffrn_reflns_Laue_measured_fraction_max 1.000
_diffrn_reflns_limit_h_max 18
_diffrn_reflns_limit_h_min -18
_diffrn_reflns_limit_k_max 18
_diffrn_reflns_limit_k_min -18
_diffrn_reflns_limit_l_max 53
_diffrn_reflns_limit_l_min -53
_diffrn_reflns_number 256310
_diffrn_reflns_point_group_measured_fraction_full 1.000
_diffrn_reflns_point_group_measured_fraction_max 1.000
_diffrn_reflns_theta_full 25.242
_diffrn_reflns_theta_max 38.567
_diffrn_reflns_theta_min 1.990
_diffrn_source_current 0.0
_diffrn_source_power 0.0
_diffrn_source_voltage 0.0
_diffrn_standards_number 0
_exptl_absorpt_coefficient_mu 4.424
_exptl_absorpt_correction_T_max 0.73065
_exptl_absorpt_correction_T_min 0.60834
_exptl_absorpt_correction_type gaussian
_exptl_absorpt_process_details 'SADABS (Bruker AXS, 2012)'
_exptl_crystal_colour colourless
_exptl_crystal_colour_primary colourless
_exptl_crystal_density_diffrn 1.363
_exptl_crystal_description prism
_exptl_crystal_F_000 1296
_exptl_crystal_recrystallization_method 'Re-crystallisation from solvent:  dichloromethane'
_exptl_crystal_size_max 0.172
_exptl_crystal_size_mid 0.118
_exptl_crystal_size_min 0.10
_refine_diff_density_max 1.913
_refine_diff_density_min -1.628
_refine_diff_density_rms 0.102
_refine_ls_abs_structure_details
;
 Refined as an inversion twin.
;
_refine_ls_abs_structure_Flack 0.045(5)
_refine_ls_extinction_method none
_refine_ls_goodness_of_fit_ref 1.006
_refine_ls_hydrogen_treatment constr
_refine_ls_matrix_type full
_refine_ls_number_parameters 215
_refine_ls_number_reflns 11669
_refine_ls_number_restraints 0
_refine_ls_restrained_S_all 1.006
_refine_ls_R_factor_all 0.0248
_refine_ls_R_factor_gt 0.0241
_refine_ls_shift/su_max 0.001
_refine_ls_shift/su_mean 0.000
_refine_ls_structure_factor_coef Fsqd
_refine_ls_weighting_details 'w=1/[\s^2^(Fo^2^)+7.0142P] where P=(Fo^2^+2Fc^2^)/3'
_refine_ls_weighting_scheme calc
_refine_ls_wR_factor_gt 0.0475
_refine_ls_wR_factor_ref 0.0478
_reflns_Friedel_coverage 0.792
_reflns_Friedel_fraction_full 1.000
_reflns_Friedel_fraction_max 1.000
_reflns_number_gt 11488
_reflns_number_total 11669
_reflns_threshold_expression 'I > 2\s(I)'
_cod_data_source_file d4cc03364g2.cif
_cod_data_source_block 14327sadabs
_cod_depositor_comments 'Adding full bibliography for 7133586--7133592.cif.'
_cod_database_code 7133591
_shelx_shelxl_version_number 2019/3
_shelx_space_group_comment
;
The symmetry employed for this shelxl refinement is uniquely defined
by the following loop, which should always be used as a source of
symmetry information in preference to the above space-group names.
They are only intended as comments.
;
_shelx_estimated_absorpt_t_max 0.666
_shelx_estimated_absorpt_t_min 0.517
_olex2_refinement_description
;
1. Twinned data refinement
 Scales: 0.955(5)
 0.045(5)
2. Fixed Uiso
 At 1.2 times of:
  All C(H) groups
 At 1.5 times of:
  All C(H,H,H) groups
3.a Aromatic/amide H refined with riding coordinates:
 C2(H2), C4(H4), C6(H6), C16(H16), C18(H18)
3.b Idealised Me refined as rotating group:
 C8(H8A,H8B,H8C), C9(H9A,H9B,H9C), C10(H10A,H10B,H10C), C12(H12A,H12B,H12C),
 C13(H13A,H13B,H13C), C14(H14A,H14B,H14C), C20(H20A,H20B,H20C), C21(H21A,H21B,
 H21C), C22(H22A,H22B,H22C)
;
_olex2_submission_special_instructions 'No special instructions were received'

loop_
_space_group_symop_operation_xyz
'x, y, z'
'-y, x-y, z+1/3'
'-x+y, -x, z+2/3'
'x-y, -y, -z+2/3'
'-x, -x+y, -z+1/3'
'y, x, -z'

loop_
_atom_site_label
_atom_site_type_symbol
_atom_site_fract_x
_atom_site_fract_y
_atom_site_fract_z
_atom_site_U_iso_or_equiv
_atom_site_adp_type
_atom_site_occupancy
_atom_site_site_symmetry_order
_atom_site_calc_flag
_atom_site_refinement_flags_posn
_atom_site_refinement_flags_adp
_atom_site_refinement_flags_occupancy
_atom_site_disorder_assembly
_atom_site_disorder_group
Bi1 Bi 0.32809(2) 1.000000 0.333333 0.00913(2) Uani 1 2 d S T P . .
Cl1 Cl 0.38735(7) 1.12445(6) 0.40891(2) 0.01499(9) Uani 1 1 d . . . . .
C1 C 0.3458(2) 0.8199(2) 0.36143(7) 0.0110(3) Uani 1 1 d . . . . .
C2 C 0.3179(3) 0.7870(3) 0.40517(7) 0.0131(4) Uani 1 1 d . . . . .
H2 H 0.292851 0.842110 0.423464 0.016 Uiso 1 1 calc R U . . .
C3 C 0.3270(3) 0.6716(3) 0.42207(7) 0.0136(4) Uani 1 1 d . . . . .
C4 C 0.3671(3) 0.5967(3) 0.39365(8) 0.0147(4) Uani 1 1 d . . . . .
H4 H 0.378182 0.521149 0.405120 0.018 Uiso 1 1 calc R U . . .
C5 C 0.3916(3) 0.6273(3) 0.34921(8) 0.0127(3) Uani 1 1 d . . . . .
C6 C 0.3810(3) 0.7426(3) 0.33305(7) 0.0119(3) Uani 1 1 d . . . . .
H6 H 0.397595 0.767518 0.303085 0.014 Uiso 1 1 calc R U . . .
C7 C 0.2923(3) 0.6242(3) 0.46961(8) 0.0178(4) Uani 1 1 d . . . . .
C8 C 0.2304(4) 0.7042(4) 0.49396(9) 0.0281(6) Uani 1 1 d . . . . .
H8A H 0.302684 0.805836 0.495843 0.042 Uiso 1 1 calc R U . . .
H8B H 0.202170 0.664629 0.523375 0.042 Uiso 1 1 calc R U . . .
H8C H 0.146432 0.693427 0.478287 0.042 Uiso 1 1 calc R U . . .
C9 C 0.1810(4) 0.4638(4) 0.47104(11) 0.0309(7) Uani 1 1 d . . . . .
H9A H 0.095034 0.446368 0.455147 0.046 Uiso 1 1 calc R U . . .
H9B H 0.156027 0.433391 0.501400 0.046 Uiso 1 1 calc R U . . .
H9C H 0.221077 0.409293 0.457478 0.046 Uiso 1 1 calc R U . . .
C10 C 0.4277(4) 0.6493(4) 0.49336(9) 0.0269(6) Uani 1 1 d . . . . .
H10A H 0.467716 0.596868 0.478466 0.040 Uiso 1 1 calc R U . . .
H10B H 0.403758 0.615254 0.523466 0.040 Uiso 1 1 calc R U . . .
H10C H 0.498184 0.751701 0.493361 0.040 Uiso 1 1 calc R U . . .
C11 C 0.4273(3) 0.5365(3) 0.31922(8) 0.0161(4) Uani 1 1 d . . . . .
C12 C 0.3271(4) 0.3766(3) 0.32803(11) 0.0238(5) Uani 1 1 d . . . . .
H12A H 0.342702 0.353775 0.357704 0.036 Uiso 1 1 calc R U . . .
H12B H 0.346939 0.320149 0.307122 0.036 Uiso 1 1 calc R U . . .
H12C H 0.227497 0.353823 0.324901 0.036 Uiso 1 1 calc R U . . .
C13 C 0.5814(3) 0.5732(4) 0.32771(12) 0.0274(6) Uani 1 1 d . . . . .
H13A H 0.590977 0.550773 0.358040 0.041 Uiso 1 1 calc R U . . .
H13B H 0.646074 0.675329 0.322364 0.041 Uiso 1 1 calc R U . . .
H13C H 0.606132 0.516947 0.308191 0.041 Uiso 1 1 calc R U . . .
C14 C 0.4124(5) 0.5633(4) 0.27108(9) 0.0300(7) Uani 1 1 d . . . . .
H14A H 0.429094 0.497955 0.253116 0.045 Uiso 1 1 calc R U . . .
H14B H 0.482796 0.662342 0.263662 0.045 Uiso 1 1 calc R U . . .
H14C H 0.315829 0.546635 0.265628 0.045 Uiso 1 1 calc R U . . .
C15 C 0.1232(3) 1.000000 0.333333 0.0095(4) Uani 1 2 d S T P . .
C16 C 0.0553(2) 0.9859(3) 0.37271(7) 0.0121(3) Uani 1 1 d . . . . .
H16 H 0.096468 0.977422 0.399094 0.014 Uiso 1 1 calc R U . . .
C17 C -0.0747(3) 0.9844(3) 0.37308(8) 0.0128(3) Uani 1 1 d . . . . .
C18 C -0.1293(3) 1.000000 0.333333 0.0137(5) Uani 1 2 d S T P . .
H18 H -0.217264 0.999999 0.333334 0.016 Uiso 1 2 calc R U P . .
C19 C -0.1526(3) 0.9641(3) 0.41646(8) 0.0152(4) Uani 1 1 d . . . . .
C20 C -0.2907(3) 0.9699(4) 0.41104(9) 0.0211(5) Uani 1 1 d . . . . .
H20A H -0.268208 1.062379 0.398560 0.032 Uiso 1 1 calc R U . . .
H20B H -0.336269 0.958143 0.439535 0.032 Uiso 1 1 calc R U . . .
H20C H -0.356066 0.892780 0.391562 0.032 Uiso 1 1 calc R U . . .
C21 C -0.0541(3) 1.0837(4) 0.44823(10) 0.0263(6) Uani 1 1 d . . . . .
H21A H 0.033827 1.079953 0.452804 0.039 Uiso 1 1 calc R U . . .
H21B H -0.103324 1.070261 0.476139 0.039 Uiso 1 1 calc R U . . .
H21C H -0.030178 1.176812 0.435937 0.039 Uiso 1 1 calc R U . . .
C22 C -0.1902(3) 0.8176(4) 0.43539(10) 0.0239(5) Uani 1 1 d . . . . .
H22A H -0.251822 0.742074 0.414902 0.036 Uiso 1 1 calc R U . . .
H22B H -0.240455 0.803077 0.463149 0.036 Uiso 1 1 calc R U . . .
H22C H -0.102138 0.814232 0.440182 0.036 Uiso 1 1 calc R U . . .

loop_
_atom_site_aniso_label
_atom_site_aniso_U_11
_atom_site_aniso_U_22
_atom_site_aniso_U_33
_atom_site_aniso_U_23
_atom_site_aniso_U_13
_atom_site_aniso_U_12
Bi1 0.00846(3) 0.01093(4) 0.00881(3) -0.00038(3) -0.00019(1) 0.00547(2)
Cl1 0.0151(2) 0.0205(2) 0.00856(16) -0.00327(15) -0.00109(17) 0.0083(2)
C1 0.0112(8) 0.0133(8) 0.0092(8) 0.0005(6) 0.0011(6) 0.0067(7)
C2 0.0147(9) 0.0170(9) 0.0088(8) 0.0006(7) 0.0007(7) 0.0089(8)
C3 0.0144(9) 0.0172(9) 0.0077(8) 0.0021(7) 0.0000(7) 0.0068(8)
C4 0.0163(9) 0.0151(9) 0.0134(9) 0.0024(7) -0.0010(7) 0.0084(8)
C5 0.0142(9) 0.0142(9) 0.0116(8) 0.0009(7) -0.0007(7) 0.0086(7)
C6 0.0130(8) 0.0147(9) 0.0090(8) 0.0017(7) 0.0013(6) 0.0077(7)
C7 0.0205(11) 0.0206(11) 0.0098(9) 0.0035(8) 0.0002(8) 0.0083(9)
C8 0.0379(17) 0.0420(18) 0.0104(10) 0.0037(11) 0.0067(10) 0.0245(15)
C9 0.0381(18) 0.0240(13) 0.0173(12) 0.0065(10) 0.0042(12) 0.0055(12)
C10 0.0279(14) 0.0415(18) 0.0117(10) 0.0026(11) -0.0029(9) 0.0177(13)
C11 0.0205(9) 0.0168(10) 0.0148(9) -0.0004(8) 0.0006(7) 0.0122(9)
C12 0.0279(14) 0.0158(11) 0.0267(14) -0.0004(10) 0.0035(11) 0.0101(11)
C13 0.0190(12) 0.0311(15) 0.0361(16) -0.0088(13) -0.0008(11) 0.0154(11)
C14 0.059(2) 0.0351(16) 0.0121(10) -0.0028(10) 0.0004(12) 0.0354(17)
C15 0.0085(7) 0.0110(11) 0.0098(11) -0.0004(9) -0.0002(4) 0.0055(5)
C16 0.0124(8) 0.0151(9) 0.0085(8) -0.0001(7) 0.0001(6) 0.0067(7)
C17 0.0127(8) 0.0148(9) 0.0115(8) 0.0000(7) 0.0002(7) 0.0072(7)
C18 0.0126(9) 0.0168(13) 0.0131(13) -0.0012(10) -0.0006(5) 0.0084(7)
C19 0.0136(9) 0.0217(10) 0.0111(8) -0.0020(8) 0.0011(7) 0.0095(8)
C20 0.0165(10) 0.0327(14) 0.0158(11) -0.0035(10) 0.0012(8) 0.0136(10)
C21 0.0208(12) 0.0374(17) 0.0190(12) -0.0119(11) -0.0016(10) 0.0134(12)
C22 0.0250(13) 0.0305(14) 0.0164(11) 0.0070(10) 0.0061(9) 0.0141(12)

loop_
_atom_type_symbol
_atom_type_description
_atom_type_scat_dispersion_real
_atom_type_scat_dispersion_imag
_atom_type_scat_source
C C 0.0033 0.0016 'International Tables Vol C Tables 4.2.6.8 and 6.1.1.4'
H H 0.0000 0.0000 'International Tables Vol C Tables 4.2.6.8 and 6.1.1.4'
Bi Bi -4.1077 10.2566 'International Tables Vol C Tables 4.2.6.8 and 6.1.1.4'
Cl Cl 0.1484 0.1585 'International Tables Vol C Tables 4.2.6.8 and 6.1.1.4'

loop_
_exptl_crystal_face_index_h
_exptl_crystal_face_index_k
_exptl_crystal_face_index_l
_exptl_crystal_face_perp_dist
0.00 0.00 1.00 0.0500
0.00 0.00 -1.00 0.0350
1.00 3.00 3.00 0.0800
-1.00 -3.00 3.00 0.0400
-1.00 -1.00 0.00 0.0400
1.00 0.00 0.00 0.0500
-1.00 1.00 0.00 0.0550
0.00 -1.00 0.00 0.0450

loop_
_geom_angle_atom_site_label_1
_geom_angle_atom_site_label_2
_geom_angle_atom_site_label_3
_geom_angle
_geom_angle_site_symmetry_1
_geom_angle_site_symmetry_3
_geom_angle_publ_flag
Cl1 Bi1 Cl1 178.59(3) 4_675 . ?
C1 Bi1 Cl1 89.96(6) . . ?
C1 Bi1 Cl1 89.96(6) 4_675 4_675 ?
C1 Bi1 Cl1 90.78(6) 4_675 . ?
C1 Bi1 Cl1 90.78(6) . 4_675 ?
C1 Bi1 C1 116.83(12) 4_675 . ?
C15 Bi1 Cl1 89.293(15) . 4_675 ?
C15 Bi1 Cl1 89.293(14) . . ?
C15 Bi1 C1 121.59(6) . . ?
C15 Bi1 C1 121.58(6) . 4_675 ?
C2 C1 Bi1 119.89(16) . . ?
C2 C1 C6 123.1(2) . . ?
C6 C1 Bi1 116.94(16) . . ?
C1 C2 H2 120.5 . . ?
C1 C2 C3 119.0(2) . . ?
C3 C2 H2 120.5 . . ?
C2 C3 C7 122.5(2) . . ?
C4 C3 C2 117.7(2) . . ?
C4 C3 C7 119.8(2) . . ?
C3 C4 H4 118.3 . . ?
C3 C4 C5 123.4(2) . . ?
C5 C4 H4 118.3 . . ?
C4 C5 C11 121.0(2) . . ?
C6 C5 C4 117.8(2) . . ?
C6 C5 C11 121.1(2) . . ?
C1 C6 C5 118.9(2) . . ?
C1 C6 H6 120.5 . . ?
C5 C6 H6 120.5 . . ?
C3 C7 C9 109.1(2) . . ?
C3 C7 C10 110.0(2) . . ?
C8 C7 C3 112.4(2) . . ?
C8 C7 C9 107.9(3) . . ?
C8 C7 C10 108.4(3) . . ?
C10 C7 C9 108.9(3) . . ?
C7 C8 H8A 109.5 . . ?
C7 C8 H8B 109.5 . . ?
C7 C8 H8C 109.5 . . ?
H8A C8 H8B 109.5 . . ?
H8A C8 H8C 109.5 . . ?
H8B C8 H8C 109.5 . . ?
C7 C9 H9A 109.5 . . ?
C7 C9 H9B 109.5 . . ?
C7 C9 H9C 109.5 . . ?
H9A C9 H9B 109.5 . . ?
H9A C9 H9C 109.5 . . ?
H9B C9 H9C 109.5 . . ?
C7 C10 H10A 109.5 . . ?
C7 C10 H10B 109.5 . . ?
C7 C10 H10C 109.5 . . ?
H10A C10 H10B 109.5 . . ?
H10A C10 H10C 109.5 . . ?
H10B C10 H10C 109.5 . . ?
C5 C11 C12 110.7(2) . . ?
C5 C11 C14 112.1(2) . . ?
C13 C11 C5 108.8(2) . . ?
C13 C11 C12 109.0(2) . . ?
C13 C11 C14 108.7(3) . . ?
C14 C11 C12 107.5(2) . . ?
C11 C12 H12A 109.5 . . ?
C11 C12 H12B 109.5 . . ?
C11 C12 H12C 109.5 . . ?
H12A C12 H12B 109.5 . . ?
H12A C12 H12C 109.5 . . ?
H12B C12 H12C 109.5 . . ?
C11 C13 H13A 109.5 . . ?
C11 C13 H13B 109.5 . . ?
C11 C13 H13C 109.5 . . ?
H13A C13 H13B 109.5 . . ?
H13A C13 H13C 109.5 . . ?
H13B C13 H13C 109.5 . . ?
C11 C14 H14A 109.5 . . ?
C11 C14 H14B 109.5 . . ?
C11 C14 H14C 109.5 . . ?
H14A C14 H14B 109.5 . . ?
H14A C14 H14C 109.5 . . ?
H14B C14 H14C 109.5 . . ?
C16 C15 Bi1 118.38(14) 4_675 . ?
C16 C15 Bi1 118.38(14) . . ?
C16 C15 C16 123.2(3) 4_675 . ?
C15 C16 H16 120.5 . . ?
C15 C16 C17 118.9(2) . . ?
C17 C16 H16 120.5 . . ?
C16 C17 C18 118.2(2) . . ?
C16 C17 C19 119.1(2) . . ?
C18 C17 C19 122.8(2) . . ?
C17 C18 C17 122.6(3) 4_675 . ?
C17 C18 H18 118.7 . . ?
C17 C18 H18 118.7 4_675 . ?
C17 C19 C20 112.1(2) . . ?
C17 C19 C21 109.3(2) . . ?
C17 C19 C22 108.7(2) . . ?
C20 C19 C21 108.2(2) . . ?
C20 C19 C22 108.8(2) . . ?
C22 C19 C21 109.8(2) . . ?
C19 C20 H20A 109.5 . . ?
C19 C20 H20B 109.5 . . ?
C19 C20 H20C 109.5 . . ?
H20A C20 H20B 109.5 . . ?
H20A C20 H20C 109.5 . . ?
H20B C20 H20C 109.5 . . ?
C19 C21 H21A 109.5 . . ?
C19 C21 H21B 109.5 . . ?
C19 C21 H21C 109.5 . . ?
H21A C21 H21B 109.5 . . ?
H21A C21 H21C 109.5 . . ?
H21B C21 H21C 109.5 . . ?
C19 C22 H22A 109.5 . . ?
C19 C22 H22B 109.5 . . ?
C19 C22 H22C 109.5 . . ?
H22A C22 H22B 109.5 . . ?
H22A C22 H22C 109.5 . . ?
H22B C22 H22C 109.5 . . ?

loop_
_geom_bond_atom_site_label_1
_geom_bond_atom_site_label_2
_geom_bond_distance
_geom_bond_site_symmetry_2
_geom_bond_publ_flag
Bi1 Cl1 2.5954(5) . ?
Bi1 Cl1 2.5953(5) 4_675 ?
Bi1 C1 2.221(2) 4_675 ?
Bi1 C1 2.221(2) . ?
Bi1 C15 2.212(3) . ?
C1 C2 1.383(3) . ?
C1 C6 1.384(3) . ?
C2 H2 0.9500 . ?
C2 C3 1.398(3) . ?
C3 C4 1.397(4) . ?
C3 C7 1.530(3) . ?
C4 H4 0.9500 . ?
C4 C5 1.397(3) . ?
C5 C6 1.397(3) . ?
C5 C11 1.528(3) . ?
C6 H6 0.9500 . ?
C7 C8 1.525(4) . ?
C7 C9 1.538(4) . ?
C7 C10 1.531(4) . ?
C8 H8A 0.9800 . ?
C8 H8B 0.9800 . ?
C8 H8C 0.9800 . ?
C9 H9A 0.9800 . ?
C9 H9B 0.9800 . ?
C9 H9C 0.9800 . ?
C10 H10A 0.9800 . ?
C10 H10B 0.9800 . ?
C10 H10C 0.9800 . ?
C11 C12 1.535(4) . ?
C11 C13 1.528(4) . ?
C11 C14 1.529(4) . ?
C12 H12A 0.9800 . ?
C12 H12B 0.9800 . ?
C12 H12C 0.9800 . ?
C13 H13A 0.9800 . ?
C13 H13B 0.9800 . ?
C13 H13C 0.9800 . ?
C14 H14A 0.9800 . ?
C14 H14B 0.9800 . ?
C14 H14C 0.9800 . ?
C15 C16 1.382(3) . ?
C15 C16 1.382(3) 4_675 ?
C16 H16 0.9500 . ?
C16 C17 1.396(3) . ?
C17 C18 1.401(3) . ?
C17 C19 1.531(3) . ?
C18 H18 0.9500 . ?
C19 C20 1.532(4) . ?
C19 C21 1.541(4) . ?
C19 C22 1.537(4) . ?
C20 H20A 0.9800 . ?
C20 H20B 0.9800 . ?
C20 H20C 0.9800 . ?
C21 H21A 0.9800 . ?
C21 H21B 0.9800 . ?
C21 H21C 0.9800 . ?
C22 H22A 0.9800 . ?
C22 H22B 0.9800 . ?
C22 H22C 0.9800 . ?

loop_
_geom_torsion_atom_site_label_1
_geom_torsion_atom_site_label_2
_geom_torsion_atom_site_label_3
_geom_torsion_atom_site_label_4
_geom_torsion
_geom_torsion_site_symmetry_1
_geom_torsion_site_symmetry_2
_geom_torsion_site_symmetry_3
_geom_torsion_site_symmetry_4
_geom_torsion_publ_flag
Bi1 C1 C2 C3 178.82(18) . . . . ?
Bi1 C1 C6 C5 -179.26(18) . . . . ?
Bi1 C15 C16 C17 -179.40(16) . . . . ?
C1 C2 C3 C4 1.3(4) . . . . ?
C1 C2 C3 C7 -177.6(2) . . . . ?
C2 C1 C6 C5 -1.2(4) . . . . ?
C2 C3 C4 C5 -3.1(4) . . . . ?
C2 C3 C7 C8 7.1(4) . . . . ?
C2 C3 C7 C9 126.6(3) . . . . ?
C2 C3 C7 C10 -113.9(3) . . . . ?
C3 C4 C5 C6 2.7(4) . . . . ?
C3 C4 C5 C11 -176.6(2) . . . . ?
C4 C3 C7 C8 -171.8(3) . . . . ?
C4 C3 C7 C9 -52.2(3) . . . . ?
C4 C3 C7 C10 67.2(3) . . . . ?
C4 C5 C6 C1 -0.5(4) . . . . ?
C4 C5 C11 C12 45.3(3) . . . . ?
C4 C5 C11 C13 -74.4(3) . . . . ?
C4 C5 C11 C14 165.4(3) . . . . ?
C6 C1 C2 C3 0.8(4) . . . . ?
C6 C5 C11 C12 -134.0(3) . . . . ?
C6 C5 C11 C13 106.3(3) . . . . ?
C6 C5 C11 C14 -13.9(4) . . . . ?
C7 C3 C4 C5 175.8(2) . . . . ?
C11 C5 C6 C1 178.8(2) . . . . ?
C15 C16 C17 C18 -1.2(3) . . . . ?
C15 C16 C17 C19 178.06(19) . . . . ?
C16 C15 C16 C17 0.60(16) 4_675 . . . ?
C16 C17 C18 C17 0.59(16) . . . 4_675 ?
C16 C17 C19 C20 178.2(2) . . . . ?
C16 C17 C19 C21 58.3(3) . . . . ?
C16 C17 C19 C22 -61.6(3) . . . . ?
C18 C17 C19 C20 -2.6(3) . . . . ?
C18 C17 C19 C21 -122.6(2) . . . . ?
C18 C17 C19 C22 117.6(2) . . . . ?
C19 C17 C18 C17 -178.6(3) . . . 4_675 ?

loop_
_twin_individual_id
_twin_individual_mass_fraction_refined
1 0.955(5)
2 0.045(5)
